data_7105368
loop_
_publ_author_name
'Schmitt, Anne-Laure'
'Schnee, Gilles'
'Welter, Richard'
'Dagorne, Samuel'

_publ_section_title
;
 Unusual reactivity in organoaluminium and NHC chemistry: deprotonation
 of AlMe(3) by an NHC moiety involving the formation of a sterically
 bulky NHC-AlMe(3) Lewis adduct.
;
_journal_issue 14
_journal_name_full 'Chemical communications (Cambridge, England)'
_journal_page_first 2480
_journal_page_last 2482
_journal_paper_doi 10.1039/b922425d
_journal_volume 46
_journal_year 2010
_chemical_formula_moiety 'C14 H29 Al N2'
_chemical_formula_sum 'C14 H29 Al N2'
_chemical_formula_weight 252.37
_chemical_name_systematic
;
?
;
_space_group_IT_number 14
_symmetry_cell_setting monoclinic
_symmetry_space_group_name_Hall '-P 2ybc'
_symmetry_space_group_name_H-M 'P 1 21/c 1'
_atom_sites_solution_hydrogens geom
_atom_sites_solution_primary direct
_atom_sites_solution_secondary difmap
_audit_creation_method SHELXL-97
_cell_angle_alpha 90.00
_cell_angle_beta 95.311(3)
_cell_angle_gamma 90.00
_cell_formula_units_Z 4
_cell_length_a 9.4995(6)
_cell_length_b 15.0660(10)
_cell_length_c 11.2880(5)
_cell_measurement_reflns_used 10803
_cell_measurement_temperature 173(2)
_cell_measurement_theta_max 27.485
_cell_measurement_theta_min 0.998
_cell_volume 1608.60(16)
_computing_cell_refinement 'Denzo (Nonius B.V., 1998)'
_computing_data_collection 'Collect (Nonius B.V., 1998)'
_computing_data_reduction 'Denzo (Nonius B.V., 1998)'
_computing_molecular_graphics 'PLATON 98 (Spek, 1998)'
_computing_publication_material 'SHELXL-97 (Sheldrick, 1997)'
_computing_structure_refinement 'SHELXL-97 (Sheldrick, 1997)'
_computing_structure_solution 'SHELXS-97 (Sheldrick, 1997)'
_diffrn_ambient_temperature 173(2)
_diffrn_measured_fraction_theta_full 0.998
_diffrn_measured_fraction_theta_max 0.998
_diffrn_measurement_device_type KappaCCD
_diffrn_measurement_method 'phi and omega scans'
_diffrn_radiation_monochromator graphite
_diffrn_radiation_source 'fine-focus sealed tube'
_diffrn_radiation_type MoK\a
_diffrn_radiation_wavelength 0.71073
_diffrn_reflns_av_R_equivalents 0.1073
_diffrn_reflns_av_sigmaI/netI 0.0787
_diffrn_reflns_limit_h_max 9
_diffrn_reflns_limit_h_min -12
_diffrn_reflns_limit_k_max 19
_diffrn_reflns_limit_k_min -18
_diffrn_reflns_limit_l_max 14
_diffrn_reflns_limit_l_min -14
_diffrn_reflns_number 12590
_diffrn_reflns_theta_full 27.48
_diffrn_reflns_theta_max 27.48
_diffrn_reflns_theta_min 2.15
_exptl_absorpt_coefficient_mu 0.111
_exptl_absorpt_correction_type none
_exptl_crystal_colour colorless
_exptl_crystal_density_diffrn 1.042
_exptl_crystal_density_method 'not measured'
_exptl_crystal_description prism
_exptl_crystal_F_000 560
_exptl_crystal_size_max 0.32
_exptl_crystal_size_mid 0.19
_exptl_crystal_size_min 0.10
_refine_diff_density_max 0.307
_refine_diff_density_min -0.298
_refine_diff_density_rms 0.054
_refine_ls_extinction_coef 0.012(3)
_refine_ls_extinction_expression Fc^*^=kFc[1+0.001xFc^2^\l^3^/sin(2\q)]^-1/4^
_refine_ls_extinction_method SHELXL
_refine_ls_goodness_of_fit_ref 1.041
_refine_ls_hydrogen_treatment constr
_refine_ls_matrix_type full
_refine_ls_number_parameters 164
_refine_ls_number_reflns 3681
_refine_ls_number_restraints 0
_refine_ls_restrained_S_all 1.041
_refine_ls_R_factor_all 0.0850
_refine_ls_R_factor_gt 0.0512
_refine_ls_shift/su_max 0.000
_refine_ls_shift/su_mean 0.000
_refine_ls_structure_factor_coef Fsqd
_refine_ls_weighting_details 'calc w=1/[\s^2^(Fo^2^)+(0.0604P)^2^+0.3096P] where P=(Fo^2^+2Fc^2^)/3'
_refine_ls_weighting_scheme calc
_refine_ls_wR_factor_gt 0.1242
_refine_ls_wR_factor_ref 0.1398
_reflns_number_gt 2542
_reflns_number_total 3681
_reflns_threshold_expression I>2sigma(I)
_cod_data_source_file b922425d.txt
_cod_data_source_block welt33
_cod_depositor_comments
;
The following automatic conversions were performed:
'_symmetry_cell_setting' value 'Monoclinic' changed to 'monoclinic'
according to '/home/saulius/struct/CIF-dictionaries/cif_core.dic'
dictionary named 'cif_core.dic' version 2.4.1 from 2010-06-29.

Automatic conversion script
Id: cif_fix_enum 1527 2010-12-29 10:47:43Z saulius 
;
_cod_original_sg_symbol_H-M 'P 21/c'
_cod_database_code 7105368

loop_
_symmetry_equiv_pos_as_xyz
'x, y, z'
'-x, y+1/2, -z+1/2'
'-x, -y, -z'
'x, -y-1/2, z-1/2'

loop_
_atom_site_label
_atom_site_type_symbol
_atom_site_fract_x
_atom_site_fract_y
_atom_site_fract_z
_atom_site_U_iso_or_equiv
_atom_site_adp_type
_atom_site_occupancy
_atom_site_symmetry_multiplicity
_atom_site_calc_flag
_atom_site_refinement_flags
_atom_site_disorder_assembly
_atom_site_disorder_group
C1 C 0.26122(17) 0.29207(12) 0.72043(14) 0.0254(4) Uani 1 1 d . . .
C2 C 0.35550(19) 0.15592(12) 0.76257(16) 0.0319(4) Uani 1 1 d . . .
H2 H 0.4179 0.1109 0.7947 0.038 Uiso 1 1 calc R . .
C3 C 0.23445(19) 0.14330(12) 0.69486(16) 0.0317(4) Uani 1 1 d . . .
H3 H 0.1948 0.0877 0.6702 0.038 Uiso 1 1 calc R . .
C4 C 0.50037(18) 0.28441(13) 0.84899(17) 0.0320(4) Uani 1 1 d . . .
C5 C 0.5652(2) 0.35725(14) 0.77681(18) 0.0402(5) Uani 1 1 d . . .
H5A H 0.5961 0.3317 0.7037 0.060 Uiso 1 1 calc R . .
H5B H 0.6466 0.3833 0.8241 0.060 Uiso 1 1 calc R . .
H5C H 0.4944 0.4034 0.7564 0.060 Uiso 1 1 calc R . .
C6 C 0.6117(2) 0.21185(15) 0.8738(2) 0.0484(6) Uani 1 1 d . . .
H6A H 0.5755 0.1664 0.9251 0.073 Uiso 1 1 calc R . .
H6B H 0.6981 0.2379 0.9136 0.073 Uiso 1 1 calc R . .
H6C H 0.6329 0.1848 0.7985 0.073 Uiso 1 1 calc R . .
C7 C 0.4539(2) 0.31655(14) 0.96720(17) 0.0397(5) Uani 1 1 d . . .
H7A H 0.3772 0.3597 0.9524 0.059 Uiso 1 1 calc R . .
H7B H 0.5341 0.3447 1.0137 0.059 Uiso 1 1 calc R . .
H7C H 0.4207 0.2660 1.0115 0.059 Uiso 1 1 calc R . .
C8 C 0.04115(18) 0.23574(13) 0.58916(15) 0.0294(4) Uani 1 1 d . . .
C9 C 0.0054(2) 0.14856(14) 0.52395(18) 0.0408(5) Uani 1 1 d . . .
H9A H 0.0837 0.1316 0.4778 0.061 Uiso 1 1 calc R . .
H9B H -0.0808 0.1562 0.4702 0.061 Uiso 1 1 calc R . .
H9C H -0.0096 0.1019 0.5820 0.061 Uiso 1 1 calc R . .
C10 C -0.07566(19) 0.25645(15) 0.66896(17) 0.0380(5) Uani 1 1 d . . .
H10A H -0.0860 0.2066 0.7233 0.057 Uiso 1 1 calc R . .
H10B H -0.1649 0.2658 0.6197 0.057 Uiso 1 1 calc R . .
H10C H -0.0512 0.3103 0.7151 0.057 Uiso 1 1 calc R . .
C11 C 0.0578(2) 0.30651(14) 0.49507(16) 0.0359(5) Uani 1 1 d . . .
H11A H 0.0859 0.3627 0.5341 0.054 Uiso 1 1 calc R . .
H11B H -0.0322 0.3144 0.4465 0.054 Uiso 1 1 calc R . .
H11C H 0.1306 0.2879 0.4441 0.054 Uiso 1 1 calc R . .
C12 C 0.3057(2) 0.50360(14) 0.85399(18) 0.0398(5) Uani 1 1 d . . .
H12A H 0.4079 0.4935 0.8675 0.060 Uiso 1 1 calc R . .
H12B H 0.2602 0.4844 0.9241 0.060 Uiso 1 1 calc R . .
H12C H 0.2876 0.5669 0.8400 0.060 Uiso 1 1 calc R . .
C13 C 0.3172(2) 0.46919(15) 0.56635(18) 0.0462(5) Uani 1 1 d . . .
H13A H 0.3241 0.4173 0.5148 0.069 Uiso 1 1 calc R . .
H13B H 0.4121 0.4925 0.5894 0.069 Uiso 1 1 calc R . .
H13C H 0.2598 0.5151 0.5234 0.069 Uiso 1 1 calc R . .
C14 C 0.0240(2) 0.47098(14) 0.70636(19) 0.0411(5) Uani 1 1 d . . .
H14A H 0.0178 0.5359 0.7023 0.062 Uiso 1 1 calc R . .
H14B H -0.0161 0.4500 0.7782 0.062 Uiso 1 1 calc R . .
H14C H -0.0290 0.4452 0.6360 0.062 Uiso 1 1 calc R . .
N1 N 0.37348(14) 0.24600(10) 0.77732(12) 0.0260(3) Uani 1 1 d . . .
N2 N 0.17749(15) 0.22559(10) 0.66733(12) 0.0261(3) Uani 1 1 d . . .
Al1 Al 0.22696(6) 0.43391(4) 0.71145(5) 0.03031(19) Uani 1 1 d . . .

loop_
_atom_site_aniso_label
_atom_site_aniso_U_11
_atom_site_aniso_U_22
_atom_site_aniso_U_33
_atom_site_aniso_U_23
_atom_site_aniso_U_13
_atom_site_aniso_U_12
C1 0.0237(8) 0.0293(10) 0.0238(8) 0.0000(7) 0.0061(7) 0.0000(7)
C2 0.0355(10) 0.0267(10) 0.0336(9) 0.0016(8) 0.0028(8) 0.0021(8)
C3 0.0375(10) 0.0236(10) 0.0338(10) 0.0021(8) 0.0015(8) -0.0048(8)
C4 0.0243(9) 0.0346(11) 0.0365(10) -0.0059(8) -0.0007(7) 0.0007(7)
C5 0.0288(10) 0.0440(13) 0.0482(12) -0.0039(10) 0.0070(9) -0.0062(9)
C6 0.0303(11) 0.0479(14) 0.0643(14) -0.0088(11) -0.0102(10) 0.0071(9)
C7 0.0451(12) 0.0399(12) 0.0332(10) -0.0055(9) -0.0008(8) -0.0023(9)
C8 0.0255(9) 0.0364(11) 0.0257(8) -0.0012(8) 0.0000(7) -0.0028(8)
C9 0.0383(11) 0.0450(13) 0.0377(11) -0.0070(9) -0.0034(9) -0.0073(9)
C10 0.0292(10) 0.0524(13) 0.0323(10) 0.0010(9) 0.0035(8) -0.0007(9)
C11 0.0376(11) 0.0432(12) 0.0264(9) 0.0011(8) 0.0004(8) -0.0012(8)
C12 0.0422(11) 0.0296(11) 0.0476(11) -0.0064(9) 0.0036(9) 0.0004(9)
C13 0.0564(13) 0.0407(13) 0.0425(11) 0.0019(10) 0.0108(10) -0.0123(10)
C14 0.0440(12) 0.0351(12) 0.0438(11) -0.0026(9) 0.0011(9) 0.0094(9)
N1 0.0248(7) 0.0262(8) 0.0270(7) -0.0021(6) 0.0028(6) 0.0015(6)
N2 0.0261(7) 0.0267(8) 0.0255(7) -0.0002(6) 0.0024(6) -0.0034(6)
Al1 0.0336(3) 0.0260(3) 0.0317(3) -0.0006(2) 0.0047(2) 0.0005(2)

loop_
_atom_type_symbol
_atom_type_description
_atom_type_scat_dispersion_real
_atom_type_scat_dispersion_imag
_atom_type_scat_source
C C 0.0033 0.0016 'International Tables Vol C Tables 4.2.6.8 and 6.1.1.4'
H H 0.0000 0.0000 'International Tables Vol C Tables 4.2.6.8 and 6.1.1.4'
N N 0.0061 0.0033 'International Tables Vol C Tables 4.2.6.8 and 6.1.1.4'
Al Al 0.0645 0.0514 'International Tables Vol C Tables 4.2.6.8 and 6.1.1.4'

loop_
_geom_angle_atom_site_label_1
_geom_angle_atom_site_label_2
_geom_angle_atom_site_label_3
_geom_angle
_geom_angle_site_symmetry_1
_geom_angle_site_symmetry_3
_geom_angle_publ_flag
N1 C1 N2 103.08(15) . . ?
N1 C1 Al1 128.70(12) . . ?
N2 C1 Al1 128.19(12) . . ?
C3 C2 N1 107.50(16) . . ?
C3 C2 H2 126.3 . . ?
N1 C2 H2 126.3 . . ?
C2 C3 N2 107.50(16) . . ?
C2 C3 H3 126.2 . . ?
N2 C3 H3 126.2 . . ?
N1 C4 C7 108.12(14) . . ?
N1 C4 C6 109.26(15) . . ?
C7 C4 C6 108.59(17) . . ?
N1 C4 C5 109.37(15) . . ?
C7 C4 C5 113.71(16) . . ?
C6 C4 C5 107.73(17) . . ?
C4 C5 H5A 109.5 . . ?
C4 C5 H5B 109.5 . . ?
H5A C5 H5B 109.5 . . ?
C4 C5 H5C 109.5 . . ?
H5A C5 H5C 109.5 . . ?
H5B C5 H5C 109.5 . . ?
C4 C6 H6A 109.5 . . ?
C4 C6 H6B 109.5 . . ?
H6A C6 H6B 109.5 . . ?
C4 C6 H6C 109.5 . . ?
H6A C6 H6C 109.5 . . ?
H6B C6 H6C 109.5 . . ?
C4 C7 H7A 109.5 . . ?
C4 C7 H7B 109.5 . . ?
H7A C7 H7B 109.5 . . ?
C4 C7 H7C 109.5 . . ?
H7A C7 H7C 109.5 . . ?
H7B C7 H7C 109.5 . . ?
N2 C8 C11 109.89(14) . . ?
N2 C8 C10 107.94(13) . . ?
C11 C8 C10 113.39(16) . . ?
N2 C8 C9 109.62(15) . . ?
C11 C8 C9 107.37(15) . . ?
C10 C8 C9 108.59(16) . . ?
C8 C9 H9A 109.5 . . ?
C8 C9 H9B 109.5 . . ?
H9A C9 H9B 109.5 . . ?
C8 C9 H9C 109.5 . . ?
H9A C9 H9C 109.5 . . ?
H9B C9 H9C 109.5 . . ?
C8 C10 H10A 109.5 . . ?
C8 C10 H10B 109.5 . . ?
H10A C10 H10B 109.5 . . ?
C8 C10 H10C 109.5 . . ?
H10A C10 H10C 109.5 . . ?
H10B C10 H10C 109.5 . . ?
C8 C11 H11A 109.5 . . ?
C8 C11 H11B 109.5 . . ?
H11A C11 H11B 109.5 . . ?
C8 C11 H11C 109.5 . . ?
H11A C11 H11C 109.5 . . ?
H11B C11 H11C 109.5 . . ?
Al1 C12 H12A 109.5 . . ?
Al1 C12 H12B 109.5 . . ?
H12A C12 H12B 109.5 . . ?
Al1 C12 H12C 109.5 . . ?
H12A C12 H12C 109.5 . . ?
H12B C12 H12C 109.5 . . ?
Al1 C13 H13A 109.5 . . ?
Al1 C13 H13B 109.5 . . ?
H13A C13 H13B 109.5 . . ?
Al1 C13 H13C 109.5 . . ?
H13A C13 H13C 109.5 . . ?
H13B C13 H13C 109.5 . . ?
Al1 C14 H14A 109.5 . . ?
Al1 C14 H14B 109.5 . . ?
H14A C14 H14B 109.5 . . ?
Al1 C14 H14C 109.5 . . ?
H14A C14 H14C 109.5 . . ?
H14B C14 H14C 109.5 . . ?
C2 N1 C1 110.97(14) . . ?
C2 N1 C4 121.93(14) . . ?
C1 N1 C4 127.10(15) . . ?
C3 N2 C1 110.90(14) . . ?
C3 N2 C8 121.49(14) . . ?
C1 N2 C8 127.61(14) . . ?
C13 Al1 C14 112.87(10) . . ?
C13 Al1 C12 111.29(9) . . ?
C14 Al1 C12 99.42(9) . . ?
C13 Al1 C1 103.19(8) . . ?
C14 Al1 C1 114.66(8) . . ?
C12 Al1 C1 115.85(8) . . ?

loop_
_geom_bond_atom_site_label_1
_geom_bond_atom_site_label_2
_geom_bond_distance
_geom_bond_site_symmetry_2
_geom_bond_publ_flag
C1 N1 1.380(2) . ?
C1 N2 1.381(2) . ?
C1 Al1 2.1625(18) . ?
C2 C3 1.334(3) . ?
C2 N1 1.376(2) . ?
C2 H2 0.9500 . ?
C3 N2 1.377(2) . ?
C3 H3 0.9500 . ?
C4 N1 1.504(2) . ?
C4 C7 1.523(3) . ?
C4 C6 1.529(3) . ?
C4 C5 1.530(3) . ?
C5 H5A 0.9800 . ?
C5 H5B 0.9800 . ?
C5 H5C 0.9800 . ?
C6 H6A 0.9800 . ?
C6 H6B 0.9800 . ?
C6 H6C 0.9800 . ?
C7 H7A 0.9800 . ?
C7 H7B 0.9800 . ?
C7 H7C 0.9800 . ?
C8 N2 1.506(2) . ?
C8 C11 1.524(3) . ?
C8 C10 1.525(3) . ?
C8 C9 1.528(3) . ?
C9 H9A 0.9800 . ?
C9 H9B 0.9800 . ?
C9 H9C 0.9800 . ?
C10 H10A 0.9800 . ?
C10 H10B 0.9800 . ?
C10 H10C 0.9800 . ?
C11 H11A 0.9800 . ?
C11 H11B 0.9800 . ?
C11 H11C 0.9800 . ?
C12 Al1 2.007(2) . ?
C12 H12A 0.9800 . ?
C12 H12B 0.9800 . ?
C12 H12C 0.9800 . ?
C13 Al1 1.990(2) . ?
C13 H13A 0.9800 . ?
C13 H13B 0.9800 . ?
C13 H13C 0.9800 . ?
C14 Al1 2.003(2) . ?
C14 H14A 0.9800 . ?
C14 H14B 0.9800 . ?
C14 H14C 0.9800 . ?

loop_
_geom_torsion_atom_site_label_1
_geom_torsion_atom_site_label_2
_geom_torsion_atom_site_label_3
_geom_torsion_atom_site_label_4
_geom_torsion
_geom_torsion_site_symmetry_1
_geom_torsion_site_symmetry_2
_geom_torsion_site_symmetry_3
_geom_torsion_site_symmetry_4
_geom_torsion_publ_flag
N1 C2 C3 N2 0.2(2) . . . . ?
C3 C2 N1 C1 1.2(2) . . . . ?
C3 C2 N1 C4 -179.72(15) . . . . ?
N2 C1 N1 C2 -2.04(18) . . . . ?
Al1 C1 N1 C2 179.66(12) . . . . ?
N2 C1 N1 C4 178.97(15) . . . . ?
Al1 C1 N1 C4 0.7(2) . . . . ?
C7 C4 N1 C2 -105.27(18) . . . . ?
C6 C4 N1 C2 12.7(2) . . . . ?
C5 C4 N1 C2 130.44(17) . . . . ?
C7 C4 N1 C1 73.6(2) . . . . ?
C6 C4 N1 C1 -168.37(17) . . . . ?
C5 C4 N1 C1 -50.7(2) . . . . ?
C2 C3 N2 C1 -1.5(2) . . . . ?
C2 C3 N2 C8 178.64(15) . . . . ?
N1 C1 N2 C3 2.14(18) . . . . ?
Al1 C1 N2 C3 -179.56(12) . . . . ?
N1 C1 N2 C8 -178.00(14) . . . . ?
Al1 C1 N2 C8 0.3(2) . . . . ?
C11 C8 N2 C3 -132.90(17) . . . . ?
C10 C8 N2 C3 102.99(19) . . . . ?
C9 C8 N2 C3 -15.1(2) . . . . ?
C11 C8 N2 C1 47.3(2) . . . . ?
C10 C8 N2 C1 -76.9(2) . . . . ?
C9 C8 N2 C1 165.03(16) . . . . ?
N1 C1 Al1 C13 90.12(15) . . . . ?
N2 C1 Al1 C13 -87.77(16) . . . . ?
N1 C1 Al1 C14 -146.73(14) . . . . ?
N2 C1 Al1 C14 35.38(17) . . . . ?
N1 C1 Al1 C12 -31.74(17) . . . . ?
N2 C1 Al1 C12 150.37(14) . . . . ?
